data_1559049
loop_
_publ_author_name
'Sun, Chao'
'Qi, Xiaotian'
'Min, Xiao-Long'
'Bai, Xue-Dan'
'Liu, Peng'
'He, Ying'

_publ_section_title
;
 Asymmetric allylic substitution--isomerization to axially chiral enamides
 via hydrogen-bonding assisted central-to-axial chirality transfer
;
_journal_name_full 'Chemical Science'
_journal_paper_doi 10.1039/D0SC02828B
_journal_year 2020
_chemical_formula_sum 'C18 H14 Cl N O'
_chemical_formula_weight 295.75
_space_group_crystal_system orthorhombic
_space_group_IT_number 19
_space_group_name_Hall 'P 2ac 2ab'
_space_group_name_H-M_alt 'P 21 21 21'
_atom_sites_solution_hydrogens geom
_audit_creation_method SHELXL-2018/3
_audit_update_record
;
2019-07-18 deposited with the CCDC.	2020-09-10 downloaded from the CCDC.
;
_cell_angle_alpha 90
_cell_angle_beta 90
_cell_angle_gamma 90
_cell_formula_units_Z 4
_cell_length_a 7.1789(9)
_cell_length_b 8.6698(11)
_cell_length_c 24.751(3)
_cell_measurement_reflns_used 9977
_cell_measurement_temperature 173(2)
_cell_measurement_theta_max 59.88
_cell_measurement_theta_min 3.11
_cell_volume 1540.5(3)
_computing_structure_refinement 'SHELXL-2018/3 (Sheldrick, 2018)'
_computing_structure_solution 'SHELXT 2014/5 (Sheldrick, 2014)'
_diffrn_ambient_temperature 173(2)
_diffrn_measured_fraction_theta_full 0.993
_diffrn_measured_fraction_theta_max 0.993
_diffrn_measurement_device_type 'Bruker APEX-II CCD'
_diffrn_measurement_method '\f and \w scans'
_diffrn_radiation_type GaK\a
_diffrn_radiation_wavelength 1.34139
_diffrn_reflns_av_R_equivalents 0.0838
_diffrn_reflns_av_unetI/netI 0.0474
_diffrn_reflns_Laue_measured_fraction_full 0.993
_diffrn_reflns_Laue_measured_fraction_max 0.993
_diffrn_reflns_limit_h_max 8
_diffrn_reflns_limit_h_min -8
_diffrn_reflns_limit_k_max 10
_diffrn_reflns_limit_k_min -10
_diffrn_reflns_limit_l_max 29
_diffrn_reflns_limit_l_min -29
_diffrn_reflns_number 20404
_diffrn_reflns_point_group_measured_fraction_full 0.994
_diffrn_reflns_point_group_measured_fraction_max 0.994
_diffrn_reflns_theta_full 52.998
_diffrn_reflns_theta_max 52.998
_diffrn_reflns_theta_min 3.107
_exptl_absorpt_coefficient_mu 1.429
_exptl_crystal_density_diffrn 1.275
_exptl_crystal_description block
_exptl_crystal_F_000 616
_exptl_crystal_size_max 0.170
_exptl_crystal_size_mid 0.160
_exptl_crystal_size_min 0.110
_refine_diff_density_max 0.202
_refine_diff_density_min -0.193
_refine_diff_density_rms 0.049
_refine_ls_abs_structure_details
;
 Flack x determined using 532 quotients [(I+)-(I-)]/[(I+)+(I-)]
 (Parsons, Flack and Wagner, Acta Cryst. B69 (2013) 249-259).
;
_refine_ls_abs_structure_Flack 0.18(2)
_refine_ls_extinction_coef 0.029(3)
_refine_ls_extinction_expression Fc^*^=kFc[1+0.001xFc^2^\l^3^/sin(2\q)]^-1/4^
_refine_ls_extinction_method 'SHELXL-2018/3 (Sheldrick 2018)'
_refine_ls_goodness_of_fit_ref 1.169
_refine_ls_hydrogen_treatment constr
_refine_ls_matrix_type full
_refine_ls_number_parameters 192
_refine_ls_number_reflns 2719
_refine_ls_number_restraints 0
_refine_ls_restrained_S_all 1.169
_refine_ls_R_factor_all 0.1141
_refine_ls_R_factor_gt 0.0874
_refine_ls_shift/su_max 0.027
_refine_ls_shift/su_mean 0.006
_refine_ls_structure_factor_coef Fsqd
_refine_ls_weighting_details 'w=1/[\s^2^(Fo^2^)+2.0000P] where P=(Fo^2^+2Fc^2^)/3'
_refine_ls_weighting_scheme calc
_refine_ls_wR_factor_gt 0.1737
_refine_ls_wR_factor_ref 0.1863
_reflns_Friedel_coverage 0.703
_reflns_Friedel_fraction_full 0.996
_reflns_Friedel_fraction_max 0.996
_reflns_number_gt 1853
_reflns_number_total 2719
_reflns_threshold_expression 'I > 2\s(I)'
_cod_data_source_file d0sc02828b2.cif
_cod_data_source_block 20190717HU_LWF_0m_a
_cod_database_code 1559049
_shelx_shelxl_version_number 2018/3
_shelx_space_group_comment
;
The symmetry employed for this shelxl refinement is uniquely defined
by the following loop, which should always be used as a source of
symmetry information in preference to the above space-group names.
They are only intended as comments.
;
_shelx_estimated_absorpt_t_min 0.793
_shelx_estimated_absorpt_t_max 0.859

loop_
_space_group_symop_operation_xyz
'x, y, z'
'-x+1/2, -y, z+1/2'
'-x, y+1/2, -z+1/2'
'x+1/2, -y+1/2, -z'

loop_
_atom_site_label
_atom_site_type_symbol
_atom_site_fract_x
_atom_site_fract_y
_atom_site_fract_z
_atom_site_U_iso_or_equiv
_atom_site_adp_type
_atom_site_occupancy
_atom_site_site_symmetry_order
_atom_site_calc_flag
_atom_site_refinement_flags_posn
_atom_site_refinement_flags_adp
_atom_site_refinement_flags_occupancy
_atom_site_disorder_assembly
_atom_site_disorder_group
C1 C 0.4634(15) 0.5253(13) 0.2522(3) 0.101(3) Uani 1 1 d . . . . .
H1 H 0.568764 0.591025 0.249318 0.121 Uiso 1 1 calc R U . . .
C2 C 0.3405(19) 0.5126(16) 0.2090(3) 0.121(4) Uani 1 1 d . . . . .
H2 H 0.363890 0.567960 0.176606 0.145 Uiso 1 1 calc R U . . .
C3 C 0.1886(18) 0.4221(16) 0.2129(4) 0.115(4) Uani 1 1 d . . . . .
C4 C 0.1575(16) 0.3449(13) 0.2596(4) 0.107(3) Uani 1 1 d . . . . .
H4 H 0.050461 0.280899 0.262452 0.129 Uiso 1 1 calc R U . . .
C5 C 0.2749(13) 0.3561(11) 0.3028(3) 0.085(3) Uani 1 1 d . . . . .
H5 H 0.246438 0.303270 0.335366 0.102 Uiso 1 1 calc R U . . .
C6 C 0.4337(13) 0.4432(12) 0.2993(3) 0.082(2) Uani 1 1 d . . . . .
C7 C 0.5617(12) 0.4596(10) 0.3454(3) 0.074(2) Uani 1 1 d . . . . .
C8 C 0.7485(13) 0.4687(12) 0.3409(3) 0.096(3) Uani 1 1 d . . . . .
H8 H 0.799368 0.462939 0.305569 0.115 Uiso 1 1 calc R U . . .
C9 C 0.8823(13) 0.4870(15) 0.3865(3) 0.124(4) Uani 1 1 d . . . . .
H9A H 0.813982 0.513024 0.419527 0.185 Uiso 1 1 calc R U . . .
H9B H 0.970544 0.569804 0.378019 0.185 Uiso 1 1 calc R U . . .
H9C H 0.950404 0.390264 0.391853 0.185 Uiso 1 1 calc R U . . .
C10 C 0.4719(13) 0.3130(13) 0.4257(3) 0.086(3) Uani 1 1 d . . . . .
C11 C 0.3768(13) 0.3159(14) 0.4769(3) 0.099(3) Uani 1 1 d . . . . .
H11 H 0.368037 0.223364 0.497290 0.118 Uiso 1 1 calc R U . . .
C12 C 0.2983(13) 0.4485(16) 0.4972(3) 0.103(3) Uani 1 1 d . . . . .
H12 H 0.238013 0.445740 0.531333 0.124 Uiso 1 1 calc R U . . .
C13 C 0.3056(12) 0.5870(13) 0.4685(3) 0.082(3) Uani 1 1 d . . . . .
C14 C 0.2318(13) 0.7238(15) 0.4889(4) 0.099(3) Uani 1 1 d . . . . .
H14 H 0.169282 0.722239 0.522716 0.118 Uiso 1 1 calc R U . . .
C15 C 0.2466(14) 0.8592(15) 0.4618(4) 0.109(3) Uani 1 1 d . . . . .
H15 H 0.194172 0.950813 0.476283 0.130 Uiso 1 1 calc R U . . .
C16 C 0.3408(12) 0.8624(12) 0.4117(4) 0.092(3) Uani 1 1 d . . . . .
H16 H 0.354508 0.957445 0.393014 0.111 Uiso 1 1 calc R U . . .
C17 C 0.4123(11) 0.7307(11) 0.3900(3) 0.077(2) Uani 1 1 d . . . . .
H17 H 0.469848 0.732978 0.355406 0.093 Uiso 1 1 calc R U . . .
C18 C 0.4006(10) 0.5934(11) 0.4185(3) 0.075(2) Uani 1 1 d . . . . .
Cl1 Cl 0.0369(5) 0.4109(6) 0.15925(12) 0.186(2) Uani 1 1 d . . . . .
N1 N 0.4744(9) 0.4545(9) 0.3980(2) 0.0756(18) Uani 1 1 d . . . . .
O1 O 0.5418(11) 0.1994(8) 0.4057(2) 0.108(2) Uani 1 1 d . . . . .

loop_
_atom_site_aniso_label
_atom_site_aniso_U_11
_atom_site_aniso_U_22
_atom_site_aniso_U_33
_atom_site_aniso_U_23
_atom_site_aniso_U_13
_atom_site_aniso_U_12
C1 0.108(7) 0.145(9) 0.050(4) 0.011(5) 0.005(4) 0.002(7)
C2 0.144(10) 0.170(12) 0.047(4) 0.009(6) -0.018(6) 0.032(9)
C3 0.113(8) 0.156(11) 0.076(6) -0.029(7) -0.030(6) 0.020(8)
C4 0.119(8) 0.123(9) 0.080(6) -0.015(6) -0.031(6) 0.012(7)
C5 0.095(6) 0.094(6) 0.065(5) -0.003(4) -0.010(4) -0.001(6)
C6 0.088(6) 0.115(7) 0.044(4) 0.003(4) -0.003(4) 0.018(6)
C7 0.087(5) 0.092(6) 0.044(3) 0.000(4) 0.000(3) 0.006(5)
C8 0.083(6) 0.145(9) 0.060(4) 0.001(5) -0.006(4) 0.012(6)
C9 0.076(6) 0.211(13) 0.084(6) -0.018(7) -0.011(5) -0.003(7)
C10 0.095(6) 0.117(8) 0.045(4) 0.001(4) -0.013(4) -0.006(6)
C11 0.104(7) 0.139(9) 0.053(5) 0.018(5) -0.001(5) -0.003(7)
C12 0.083(6) 0.181(11) 0.045(4) 0.004(6) 0.002(4) -0.016(7)
C13 0.075(5) 0.124(8) 0.047(4) -0.008(5) -0.001(4) -0.010(5)
C14 0.079(6) 0.141(10) 0.076(6) -0.015(6) -0.003(5) 0.000(7)
C15 0.086(7) 0.139(10) 0.101(7) -0.035(7) 0.000(6) 0.007(7)
C16 0.079(6) 0.100(7) 0.098(6) -0.006(6) -0.007(5) 0.001(5)
C17 0.077(5) 0.099(7) 0.056(4) -0.011(4) 0.000(4) -0.009(5)
C18 0.062(4) 0.118(7) 0.046(4) 0.000(4) -0.009(3) -0.007(5)
Cl1 0.177(3) 0.268(5) 0.112(2) -0.044(3) -0.090(2) 0.056(3)
N1 0.084(4) 0.098(5) 0.044(3) 0.002(3) -0.002(3) 0.000(4)
O1 0.146(6) 0.110(5) 0.067(4) 0.005(4) -0.019(4) 0.018(5)

loop_
_atom_type_symbol
_atom_type_description
_atom_type_scat_dispersion_real
_atom_type_scat_dispersion_imag
_atom_type_scat_source
C C 0.0137 0.0067 'International Tables Vol C Tables 4.2.6.8 and 6.1.1.4'
H H 0.0000 0.0000 'International Tables Vol C Tables 4.2.6.8 and 6.1.1.4'
N N 0.0241 0.0134 'International Tables Vol C Tables 4.2.6.8 and 6.1.1.4'
O O 0.0389 0.0241 'International Tables Vol C Tables 4.2.6.8 and 6.1.1.4'
Cl Cl 0.3281 0.5435 'International Tables Vol C Tables 4.2.6.8 and 6.1.1.4'

loop_
_geom_angle_atom_site_label_1
_geom_angle_atom_site_label_2
_geom_angle_atom_site_label_3
_geom_angle
_geom_angle_site_symmetry_1
_geom_angle_site_symmetry_3
_geom_angle_publ_flag
C2 C1 C6 120.7(10) . . ?
C2 C1 H1 119.7 . . ?
C6 C1 H1 119.7 . . ?
C3 C2 C1 120.3(10) . . ?
C3 C2 H2 119.8 . . ?
C1 C2 H2 119.8 . . ?
C2 C3 C4 118.8(9) . . ?
C2 C3 Cl1 119.4(10) . . ?
C4 C3 Cl1 121.8(11) . . ?
C5 C4 C3 122.1(11) . . ?
C5 C4 H4 119.0 . . ?
C3 C4 H4 119.0 . . ?
C4 C5 C6 120.3(9) . . ?
C4 C5 H5 119.8 . . ?
C6 C5 H5 119.8 . . ?
C1 C6 C5 117.7(8) . . ?
C1 C6 C7 120.5(9) . . ?
C5 C6 C7 121.7(7) . . ?
C8 C7 N1 120.4(7) . . ?
C8 C7 C6 124.3(7) . . ?
N1 C7 C6 115.1(7) . . ?
C7 C8 C9 125.9(8) . . ?
C7 C8 H8 117.0 . . ?
C9 C8 H8 117.1 . . ?
C8 C9 H9A 109.5 . . ?
C8 C9 H9B 109.5 . . ?
H9A C9 H9B 109.5 . . ?
C8 C9 H9C 109.5 . . ?
H9A C9 H9C 109.5 . . ?
H9B C9 H9C 109.5 . . ?
O1 C10 C11 124.8(10) . . ?
O1 C10 N1 120.4(8) . . ?
C11 C10 N1 114.8(9) . . ?
C12 C11 C10 122.0(10) . . ?
C12 C11 H11 119.0 . . ?
C10 C11 H11 119.0 . . ?
C11 C12 C13 121.2(8) . . ?
C11 C12 H12 119.4 . . ?
C13 C12 H12 119.4 . . ?
C14 C13 C18 117.8(10) . . ?
C14 C13 C12 122.3(8) . . ?
C18 C13 C12 119.8(9) . . ?
C15 C14 C13 121.9(9) . . ?
C15 C14 H14 119.1 . . ?
C13 C14 H14 119.1 . . ?
C14 C15 C16 119.3(11) . . ?
C14 C15 H15 120.3 . . ?
C16 C15 H15 120.3 . . ?
C17 C16 C15 120.7(10) . . ?
C17 C16 H16 119.7 . . ?
C15 C16 H16 119.7 . . ?
C16 C17 C18 119.7(8) . . ?
C16 C17 H17 120.2 . . ?
C18 C17 H17 120.2 . . ?
C17 C18 C13 120.6(9) . . ?
C17 C18 N1 121.8(6) . . ?
C13 C18 N1 117.5(8) . . ?
C7 N1 C10 118.1(7) . . ?
C7 N1 C18 117.4(7) . . ?
C10 N1 C18 124.4(6) . . ?

loop_
_geom_bond_atom_site_label_1
_geom_bond_atom_site_label_2
_geom_bond_distance
_geom_bond_site_symmetry_2
_geom_bond_publ_flag
C1 C2 1.390(13) . ?
C1 C6 1.383(11) . ?
C1 H1 0.9500 . ?
C2 C3 1.347(15) . ?
C2 H2 0.9500 . ?
C3 C4 1.356(14) . ?
C3 Cl1 1.720(9) . ?
C4 C5 1.364(11) . ?
C4 H4 0.9500 . ?
C5 C6 1.370(12) . ?
C5 H5 0.9500 . ?
C6 C7 1.471(10) . ?
C7 C8 1.348(11) . ?
C7 N1 1.447(9) . ?
C8 C9 1.490(11) . ?
C8 H8 0.9500 . ?
C9 H9A 0.9800 . ?
C9 H9B 0.9800 . ?
C9 H9C 0.9800 . ?
C10 O1 1.212(10) . ?
C10 C11 1.439(11) . ?
C10 N1 1.405(11) . ?
C11 C12 1.375(14) . ?
C11 H11 0.9500 . ?
C12 C13 1.395(14) . ?
C12 H12 0.9500 . ?
C13 C14 1.394(13) . ?
C13 C18 1.415(10) . ?
C14 C15 1.356(14) . ?
C14 H14 0.9500 . ?
C15 C16 1.411(13) . ?
C15 H15 0.9500 . ?
C16 C17 1.363(11) . ?
C16 H16 0.9500 . ?
C17 C18 1.387(11) . ?
C17 H17 0.9500 . ?
C18 N1 1.410(10) . ?
